data_1564363
loop_
_publ_author_name
'Lanquist, Austin P.'
'Gupta, Sayak'
'Al-Afyouni, Kathlyn F.'
'Al-Afyouni, Malik'
'Kodanko, Jeremy J.'
'Turro, Claudia'

_publ_section_title
;
 Trifluoromethyl substitution enhances photoinduced activity against
 breast cancer cells but reduces ligand exchange in Ru(ii) complex
;
_journal_name_full 'Chemical Science'
_journal_paper_doi 10.1039/D1SC03213E
_journal_year 2021
_chemical_formula_moiety 'C43 H40 N5 P Ru, 2(F6 P)'
_chemical_formula_sum 'C43 H40 F12 N5 P3 Ru'
_chemical_formula_weight 1048.80
_space_group_crystal_system monoclinic
_space_group_IT_number 14
_space_group_name_Hall '-P 2yn'
_space_group_name_H-M_alt 'P 1 21/n 1'
_symmetry_Int_Tables_number 14
_audit_creation_date 2018-04-25
_audit_creation_method
;
Olex2 1.2
(compiled 2018.04.18 svn.r3501 for OlexSys, GUI svn.r5488)
;
_audit_update_record
;
2020-05-21 deposited with the CCDC.	2021-08-16 downloaded from the CCDC.
;
_cell_angle_alpha 90
_cell_angle_beta 117.9060(10)
_cell_angle_gamma 90
_cell_formula_units_Z 4
_cell_length_a 20.9185(7)
_cell_length_b 11.1390(4)
_cell_length_c 21.6643(7)
_cell_volume 4461.0(3)
_computing_molecular_graphics 'Olex2 (Dolomanov et al., 2009)'
_computing_publication_material 'Olex2 (Dolomanov et al., 2009)'
_computing_structure_refinement 'olex2.refine (Bourhis et al., 2015)'
_diffrn_ambient_temperature 210.15
_diffrn_measured_fraction_theta_full 0.9986
_diffrn_measured_fraction_theta_max 0.9986
_diffrn_radiation_type 'Mo K\a'
_diffrn_radiation_wavelength 0.71073
_diffrn_reflns_av_R_equivalents 0.0462
_diffrn_reflns_av_unetI/netI 0.0180
_diffrn_reflns_limit_h_max 27
_diffrn_reflns_limit_h_min -27
_diffrn_reflns_limit_k_max 14
_diffrn_reflns_limit_k_min -14
_diffrn_reflns_limit_l_max 28
_diffrn_reflns_limit_l_min -28
_diffrn_reflns_number 201564
_diffrn_reflns_theta_full 27.4949
_diffrn_reflns_theta_max 27.49
_diffrn_reflns_theta_min 2.81
_exptl_absorpt_coefficient_mu 0.547
_exptl_crystal_density_diffrn 1.5615
_exptl_crystal_F_000 2117.5751
_refine_diff_density_max 1.6908
_refine_diff_density_min -1.1724
_refine_diff_density_rms 0.1372
_refine_ls_d_res_high 0.7697
_refine_ls_d_res_low 7.2600
_refine_ls_goodness_of_fit_ref 1.1261
_refine_ls_hydrogen_treatment mixed
_refine_ls_matrix_type full
_refine_ls_number_constraints 34
_refine_ls_number_parameters 657
_refine_ls_number_reflns 10236
_refine_ls_number_restraints 0
_refine_ls_restrained_S_all 1.1261
_refine_ls_R_factor_all 0.0866
_refine_ls_R_factor_gt 0.0747
_refine_ls_shift/su_max 0.0918
_refine_ls_shift/su_mean 0.0106
_refine_ls_structure_factor_coef Fsqd
_refine_ls_weighting_details 'w=1/[\s^2^(Fo^2^)+(0.0456P)^2^+27.8202P] where P=(Fo^2^+2Fc^2^)/3'
_refine_ls_weighting_scheme calc
_refine_ls_wR_factor_gt 0.1731
_refine_ls_wR_factor_ref 0.1915
_reflns_Friedel_coverage 0.0
_reflns_limit_h_max 14
_reflns_limit_h_min -27
_reflns_limit_k_max 14
_reflns_limit_k_min 0
_reflns_limit_l_max 28
_reflns_limit_l_min -13
_reflns_number_gt 8764
_reflns_number_total 10236
_reflns_threshold_expression I>=2u(I)
_cod_data_source_file d1sc03213e2.cif
_cod_data_source_block Ru(bpy)2P(MePh)3ACN
_cod_original_sg_symbol_Hall '-P 2ybc (x-z,y,z)'
_cod_database_code 1564363
_olex2_refinement_description
;
1. Fixed Uiso
 At 1.2 times of:
  All C(H) groups
 At 1.5 times of:
  All C(H,H,H) groups
2.a Aromatic/amide H refined with riding coordinates:
 C4(H4), C6(H6), C9(H9), C10(H10), C19(H19), C20(H20), C22(H22), C38(H38),
 C42(H42)
2.b Idealised Me refined as rotating group:
 C2(H2a,H2b,H2c), C27(H27a,H27b,H27c), C34(H34a,H34b,H34c), C41(H41a,H41b,H41c)
;
_olex2_submission_special_instructions 'No special instructions were received'

loop_
_space_group_symop_id
_space_group_symop_operation_xyz
1 x,y,z
2 -x+1/2,y+1/2,-z+1/2
3 -x,-y,-z
4 x-1/2,-y-1/2,z-1/2

loop_
_atom_site_label
_atom_site_type_symbol
_atom_site_fract_x
_atom_site_fract_y
_atom_site_fract_z
_atom_site_U_iso_or_equiv
_atom_site_adp_type
_atom_site_occupancy
_atom_site_refinement_flags_posn
Ru1 Ru 0.22384(2) 0.49438(4) 0.52719(2) 0.03466(13) Uani 1.000000 .
P1 P 0.31843(7) 0.47271(11) 0.49857(8) 0.0336(3) Uani 1.000000 .
N1 N 0.2703(3) 0.3741(4) 0.6069(3) 0.0405(10) Uani 1.000000 .
N2 N 0.1727(3) 0.6341(4) 0.4598(3) 0.0423(11) Uani 1.000000 .
N3 N 0.2762(3) 0.6382(4) 0.5897(3) 0.0434(11) Uani 1.000000 .
N4 N 0.1413(2) 0.4992(4) 0.5577(2) 0.0361(9) Uani 1.000000 .
N5 N 0.1538(2) 0.3567(4) 0.4661(2) 0.0366(10) Uani 1.000000 .
C1 C 0.2901(3) 0.3125(6) 0.6532(3) 0.0486(14) Uani 1.000000 .
C2 C 0.3160(4) 0.2362(7) 0.7144(4) 0.068(2) Uani 1.000000 .
H2a H 0.329(3) 0.1584(19) 0.7039(10) 0.103(3) Uiso 1.000000 GR
H2b H 0.358(2) 0.273(3) 0.7526(10) 0.103(3) Uiso 1.000000 GR
H2c H 0.2781(12) 0.226(4) 0.7278(19) 0.103(3) Uiso 1.000000 GR
C3 C 0.1184(3) 0.6253(6) 0.3951(4) 0.0460(14) Uani 1.000000 .
H3 H 0.108(3) 0.549(6) 0.378(3) 0.043(17) Uiso 1.000000 .
C4 C 0.0776(4) 0.7222(7) 0.3570(5) 0.067(2) Uani 1.000000 .
H4 H 0.0403(4) 0.7126(7) 0.3111(5) 0.080(2) Uiso 1.000000 R
C5 C 0.0938(6) 0.8337(7) 0.3887(6) 0.082(3) Uani 1.000000 .
H5 H 0.063(5) 0.906(9) 0.362(5) 0.10(3) Uiso 1.000000 .
C6 C 0.1499(5) 0.8462(6) 0.4544(5) 0.076(2) Uani 1.000000 .
H6 H 0.1615(5) 0.9220(6) 0.4759(5) 0.092(3) Uiso 1.000000 R
C7 C 0.1898(4) 0.7456(5) 0.4893(4) 0.0523(16) Uani 1.000000 .
C8 C 0.2501(4) 0.7484(5) 0.5614(4) 0.0491(15) Uani 1.000000 .
C9 C 0.2782(5) 0.8523(6) 0.5998(5) 0.071(2) Uani 1.000000 .
H9 H 0.2612(5) 0.9275(6) 0.5788(5) 0.085(3) Uiso 1.000000 R
C10 C 0.3306(5) 0.8460(7) 0.6679(5) 0.075(2) Uani 1.000000 .
H10 H 0.3490(5) 0.9163(7) 0.6944(5) 0.090(3) Uiso 1.000000 R
C11 C 0.3557(5) 0.7359(8) 0.6968(5) 0.066(2) Uani 1.000000 .
H11 H 0.389(3) 0.718(6) 0.739(3) 0.039(17) Uiso 1.000000 .
C12 C 0.3276(4) 0.6327(6) 0.6563(4) 0.0528(16) Uani 1.000000 .
H12 H 0.346(3) 0.551(6) 0.672(3) 0.043(17) Uiso 1.000000 .
C13 C 0.1540(3) 0.2951(5) 0.4127(3) 0.0433(13) Uani 1.000000 .
H13 H 0.195(4) 0.323(6) 0.404(3) 0.056(19) Uiso 1.000000 .
C14 C 0.1073(4) 0.2017(5) 0.3787(4) 0.0508(15) Uani 1.000000 .
H14 H 0.111(5) 0.160(8) 0.341(5) 0.09(3) Uiso 1.000000 .
C15 C 0.0590(4) 0.1667(6) 0.4011(4) 0.0588(17) Uani 1.000000 .
H15 H 0.024(4) 0.107(6) 0.377(4) 0.06(2) Uiso 1.000000 .
C16 C 0.0561(4) 0.2284(6) 0.4545(4) 0.0540(16) Uani 1.000000 .
H16 H 0.020(4) 0.204(7) 0.471(4) 0.07(2) Uiso 1.000000 .
C17 C 0.1032(3) 0.3242(5) 0.4860(3) 0.0385(11) Uani 1.000000 .
C18 C 0.0983(3) 0.4010(5) 0.5391(3) 0.0400(12) Uani 1.000000 .
C19 C 0.0516(4) 0.3805(6) 0.5662(4) 0.0522(15) Uani 1.000000 .
H19 H 0.0230(4) 0.3108(6) 0.5542(4) 0.0626(18) Uiso 1.000000 R
C20 C 0.0473(4) 0.4646(7) 0.6114(4) 0.0616(18) Uani 1.000000 .
H20 H 0.0163(4) 0.4513(7) 0.6311(4) 0.074(2) Uiso 1.000000 R
C21 C 0.0877(4) 0.5656(7) 0.6273(4) 0.0590(18) Uani 1.000000 .
H21 H 0.083(4) 0.633(6) 0.653(4) 0.056(19) Uiso 1.000000 .
C22 C 0.1358(3) 0.5803(6) 0.6001(3) 0.0506(15) Uani 1.000000 .
H22 H 0.1651(3) 0.6492(6) 0.6120(3) 0.0607(18) Uiso 1.000000 R
C23 C 0.3384(3) 0.3204(4) 0.4804(3) 0.0359(11) Uani 1.000000 .
C24 C 0.3164(4) 0.2202(5) 0.5029(3) 0.0464(14) Uani 1.000000 .
H24 H 0.288(3) 0.225(6) 0.524(3) 0.046(17) Uiso 1.000000 .
C25 C 0.3342(4) 0.1059(5) 0.4909(4) 0.0548(17) Uani 1.000000 .
H25 H 0.320(4) 0.045(7) 0.506(4) 0.07(2) Uiso 1.000000 .
C26 C 0.3748(4) 0.0873(5) 0.4583(4) 0.0586(17) Uani 1.000000 .
C27 C 0.3939(7) -0.0381(7) 0.4454(6) 0.103(4) Uani 1.000000 .
H27a H 0.432(3) -0.071(3) 0.4887(11) 0.155(6) Uiso 1.000000 GR
H27b H 0.3514(12) -0.089(2) 0.428(4) 0.155(6) Uiso 1.000000 GR
H27c H 0.411(4) -0.0348(12) 0.411(3) 0.155(6) Uiso 1.000000 GR
C28 C 0.3980(5) 0.1877(6) 0.4362(4) 0.0618(19) Uani 1.000000 .
H28 H 0.427(4) 0.183(6) 0.418(4) 0.06(2) Uiso 1.000000 .
C29 C 0.3804(4) 0.3019(5) 0.4476(4) 0.0484(15) Uani 1.000000 .
H29 H 0.397(4) 0.357(8) 0.439(4) 0.08(3) Uiso 1.000000 .
C30 C 0.4054(3) 0.5178(5) 0.5705(3) 0.0398(12) Uani 1.000000 .
C31 C 0.4523(3) 0.4325(5) 0.6151(3) 0.0445(13) Uani 1.000000 .
H31 H 0.442(3) 0.358(6) 0.605(3) 0.046(17) Uiso 1.000000 .
C32 C 0.5183(4) 0.4654(6) 0.6704(4) 0.0560(16) Uani 1.000000 .
H32 H 0.547(4) 0.402(8) 0.695(4) 0.08(3) Uiso 1.000000 .
C33 C 0.5407(4) 0.5842(7) 0.6818(4) 0.0568(17) Uani 1.000000 .
C34 C 0.6166(4) 0.6163(9) 0.7362(5) 0.082(3) Uani 1.000000 .
H34a H 0.6506(6) 0.594(6) 0.7194(16) 0.123(4) Uiso 1.000000 GR
H34b H 0.6196(11) 0.7021(12) 0.745(3) 0.123(4) Uiso 1.000000 GR
H34c H 0.6284(14) 0.573(5) 0.7792(12) 0.123(4) Uiso 1.000000 GR
C35 C 0.4920(4) 0.6695(6) 0.6390(4) 0.0572(19) Uani 1.000000 .
H35 H 0.500(4) 0.734(6) 0.645(3) 0.049(19) Uiso 1.000000 .
C36 C 0.4258(4) 0.6384(5) 0.5855(4) 0.0479(15) Uani 1.000000 .
H36 H 0.393(3) 0.691(6) 0.557(3) 0.045(18) Uiso 1.000000 .
C37 C 0.3113(3) 0.5553(4) 0.4222(3) 0.0382(12) Uani 1.000000 .
C38 C 0.3668(3) 0.6231(5) 0.4215(3) 0.0447(13) Uani 1.000000 .
H38 H 0.4110(3) 0.6318(5) 0.4625(3) 0.0537(16) Uiso 1.000000 R
C39 C 0.3568(4) 0.6779(5) 0.3601(4) 0.0499(15) Uani 1.000000 .
H39 H 0.392(3) 0.719(6) 0.362(3) 0.045(17) Uiso 1.000000 .
C40 C 0.2940(4) 0.6665(6) 0.2992(4) 0.0523(16) Uani 1.000000 .
C41 C 0.2844(5) 0.7255(8) 0.2320(4) 0.074(2) Uani 1.000000 .
H41a H 0.250(3) 0.790(4) 0.2195(18) 0.111(3) Uiso 1.000000 GR
H41b H 0.3305(8) 0.757(5) 0.2388(11) 0.111(3) Uiso 1.000000 GR
H41c H 0.267(3) 0.6664(15) 0.1947(9) 0.111(3) Uiso 1.000000 GR
C42 C 0.2384(4) 0.5967(6) 0.2989(4) 0.0515(15) Uani 1.000000 .
H42 H 0.1952(4) 0.5857(6) 0.2573(4) 0.0618(18) Uiso 1.000000 R
C43 C 0.2475(3) 0.5438(5) 0.3602(4) 0.0462(14) Uani 1.000000 .
H43 H 0.211(4) 0.501(6) 0.357(3) 0.049(18) Uiso 1.000000 .
P2 P 0.00203(11) 0.43349(19) 0.20795(10) 0.0603(5) Uani 1.000000 .
F7 F 0.0833(3) 0.4327(9) 0.2624(4) 0.151(3) Uani 1.000000 .
F8 F 0.0079(10) 0.5418(9) 0.1776(9) 0.314(9) Uani 1.000000 .
F9 F -0.0814(3) 0.4195(8) 0.1590(3) 0.142(3) Uani 1.000000 .
F10 F 0.0164(5) 0.3668(9) 0.1525(5) 0.167(4) Uani 1.000000 .
F11 F -0.0021(7) 0.2972(8) 0.2252(6) 0.227(6) Uani 1.000000 .
F12 F -0.0146(4) 0.4776(13) 0.2627(4) 0.257(7) Uani 1.000000 .
P3 P 0.37182(12) 0.5206(2) 0.86164(12) 0.0687(5) Uani 1.000000 .
F1 F 0.2938(3) 0.4976(5) 0.7994(3) 0.115(2) Uani 1.000000 .
F2 F 0.3389(3) 0.5495(5) 0.9127(3) 0.1032(18) Uani 1.000000 .
F3 F 0.3806(4) 0.3830(5) 0.8816(3) 0.113(2) Uani 1.000000 .
F4 F 0.4507(3) 0.5475(6) 0.9215(3) 0.1081(19) Uani 1.000000 .
F5 F 0.4039(3) 0.4948(6) 0.8093(3) 0.0996(17) Uani 1.000000 .
F6 F 0.3626(4) 0.6592(5) 0.8407(3) 0.1055(18) Uani 1.000000 .

loop_
_atom_site_aniso_label
_atom_site_aniso_U_11
_atom_site_aniso_U_22
_atom_site_aniso_U_33
_atom_site_aniso_U_12
_atom_site_aniso_U_13
_atom_site_aniso_U_23
Ru1 0.0422(2) 0.0254(2) 0.0500(3) -0.00412(16) 0.0329(2) 0.00047(17)
P1 0.0413(7) 0.0230(6) 0.0501(8) -0.0016(5) 0.0326(6) 0.0020(5)
N1 0.040(2) 0.041(2) 0.048(3) -0.007(2) 0.027(2) 0.001(2)
N2 0.055(3) 0.032(2) 0.064(3) 0.006(2) 0.048(3) 0.008(2)
N3 0.052(3) 0.038(2) 0.059(3) -0.012(2) 0.042(3) -0.008(2)
N4 0.038(2) 0.037(2) 0.038(2) -0.0035(19) 0.0221(19) -0.0041(19)
N5 0.046(2) 0.029(2) 0.046(3) 0.0012(18) 0.030(2) 0.0053(18)
C1 0.053(3) 0.046(3) 0.054(4) -0.002(3) 0.032(3) 0.002(3)
C2 0.079(5) 0.058(4) 0.063(4) 0.010(4) 0.028(4) 0.018(4)
C3 0.047(3) 0.042(3) 0.061(4) 0.004(3) 0.036(3) 0.009(3)
C4 0.070(5) 0.052(4) 0.089(6) 0.015(3) 0.045(4) 0.021(4)
C5 0.106(7) 0.048(4) 0.106(7) 0.032(5) 0.061(6) 0.022(5)
C6 0.104(7) 0.035(3) 0.108(7) 0.014(4) 0.065(6) 0.006(4)
C7 0.075(4) 0.029(3) 0.080(5) 0.002(3) 0.059(4) 0.003(3)
C8 0.074(4) 0.028(3) 0.075(4) -0.010(3) 0.059(4) -0.005(3)
C9 0.109(6) 0.034(3) 0.102(6) -0.017(4) 0.077(6) -0.012(4)
C10 0.096(6) 0.053(4) 0.104(7) -0.036(4) 0.070(6) -0.034(4)
C11 0.067(5) 0.075(5) 0.070(5) -0.031(4) 0.044(4) -0.026(4)
C12 0.057(4) 0.054(4) 0.065(4) -0.018(3) 0.043(4) -0.011(3)
C13 0.055(3) 0.034(3) 0.046(3) -0.002(2) 0.029(3) 0.002(2)
C14 0.071(4) 0.034(3) 0.053(4) -0.005(3) 0.034(3) -0.007(3)
C15 0.068(4) 0.036(3) 0.078(5) -0.012(3) 0.039(4) -0.012(3)
C16 0.058(4) 0.040(3) 0.075(5) -0.013(3) 0.040(4) -0.008(3)
C17 0.041(3) 0.031(2) 0.047(3) -0.002(2) 0.024(2) 0.001(2)
C18 0.042(3) 0.039(3) 0.047(3) -0.004(2) 0.027(3) -0.000(2)
C19 0.056(4) 0.052(4) 0.064(4) -0.014(3) 0.041(3) -0.004(3)
C20 0.058(4) 0.086(5) 0.063(4) -0.014(4) 0.046(4) -0.006(4)
C21 0.051(4) 0.078(5) 0.060(4) -0.010(3) 0.036(3) -0.022(4)
C22 0.053(3) 0.055(4) 0.061(4) -0.013(3) 0.041(3) -0.018(3)
C23 0.042(3) 0.024(2) 0.049(3) 0.000(2) 0.027(3) 0.001(2)
C24 0.066(4) 0.032(3) 0.061(4) -0.002(3) 0.046(3) 0.001(3)
C25 0.080(5) 0.026(3) 0.076(5) -0.004(3) 0.051(4) 0.002(3)
C26 0.087(5) 0.031(3) 0.078(5) 0.005(3) 0.055(4) -0.004(3)
C27 0.171(10) 0.037(4) 0.168(10) 0.011(5) 0.135(9) -0.007(5)
C28 0.088(5) 0.043(3) 0.089(5) 0.007(3) 0.070(5) -0.002(3)
C29 0.065(4) 0.032(3) 0.070(4) -0.002(3) 0.050(4) 0.002(3)
C30 0.045(3) 0.032(3) 0.059(3) -0.005(2) 0.037(3) -0.005(2)
C31 0.051(3) 0.033(3) 0.058(4) -0.005(2) 0.032(3) -0.009(3)
C32 0.057(4) 0.048(4) 0.067(4) -0.001(3) 0.033(4) -0.010(3)
C33 0.060(4) 0.061(4) 0.064(4) -0.019(3) 0.041(4) -0.025(3)
C34 0.072(5) 0.094(6) 0.084(6) -0.031(5) 0.040(5) -0.049(5)
C35 0.078(5) 0.042(4) 0.081(5) -0.022(3) 0.061(4) -0.023(3)
C36 0.060(4) 0.031(3) 0.078(4) -0.005(3) 0.053(4) -0.004(3)
C37 0.046(3) 0.024(2) 0.061(3) 0.003(2) 0.040(3) 0.006(2)
C38 0.053(3) 0.036(3) 0.063(4) -0.003(2) 0.042(3) 0.004(3)
C39 0.067(4) 0.035(3) 0.075(4) -0.005(3) 0.056(4) 0.005(3)
C40 0.066(4) 0.041(3) 0.075(4) 0.013(3) 0.053(4) 0.017(3)
C41 0.084(5) 0.073(5) 0.088(6) 0.010(4) 0.059(5) 0.031(4)
C42 0.052(3) 0.056(4) 0.058(4) 0.014(3) 0.035(3) 0.015(3)
C43 0.047(3) 0.039(3) 0.069(4) 0.003(2) 0.042(3) 0.010(3)
P2 0.0631(11) 0.0661(12) 0.0601(11) 0.0173(9) 0.0359(9) 0.0054(9)
F7 0.066(3) 0.225(9) 0.143(6) 0.000(5) 0.034(4) -0.044(6)
F8 0.52(2) 0.103(7) 0.41(2) 0.035(10) 0.29(2) 0.134(10)
F9 0.087(4) 0.204(8) 0.109(5) 0.039(5) 0.024(4) -0.053(5)
F10 0.164(7) 0.187(8) 0.199(8) -0.000(6) 0.127(7) -0.078(7)
F11 0.263(12) 0.109(7) 0.206(10) 0.006(7) 0.022(9) 0.011(7)
F12 0.088(4) 0.56(2) 0.133(6) -0.033(8) 0.058(4) -0.203(10)
P3 0.0737(13) 0.0628(12) 0.0748(13) 0.0038(10) 0.0391(11) -0.0034(10)
F1 0.076(3) 0.104(4) 0.131(5) 0.009(3) 0.021(3) -0.031(4)
F2 0.129(5) 0.093(4) 0.130(5) -0.010(3) 0.096(4) -0.013(3)
F3 0.168(6) 0.063(3) 0.126(5) 0.022(3) 0.084(5) 0.020(3)
F4 0.081(4) 0.139(5) 0.091(4) -0.003(4) 0.030(3) -0.022(4)
F5 0.105(4) 0.119(5) 0.089(4) 0.027(3) 0.058(3) 0.007(3)
F6 0.144(5) 0.069(3) 0.127(5) 0.004(3) 0.083(4) 0.005(3)

loop_
_atom_type_symbol
_atom_type_scat_dispersion_real
_atom_type_scat_dispersion_imag
_atom_type_scat_Cromer_Mann_a1
_atom_type_scat_Cromer_Mann_a2
_atom_type_scat_Cromer_Mann_a3
_atom_type_scat_Cromer_Mann_a4
_atom_type_scat_Cromer_Mann_b1
_atom_type_scat_Cromer_Mann_b2
_atom_type_scat_Cromer_Mann_b3
_atom_type_scat_Cromer_Mann_b4
_atom_type_scat_Cromer_Mann_c
_atom_type_scat_source
_atom_type_scat_dispersion_source
Ru -1.23940 0.83517 19.26740 12.91820 4.86337 1.56756 0.80852 8.43467 24.79970 94.29280 5.37873983383 'International Tables Volume C Table 6.1.1.4 (pp. 500-502)' 'Henke, Gullikson and Davis, At. Data and Nucl. Data Tables, 1993, 54, 2'
C 0.00347 0.00161 2.31000 1.02000 1.58860 0.86500 20.84390 10.20750 0.56870 51.65120 0.215599998832 'International Tables Volume C Table 6.1.1.4 (pp. 500-502)' 'Henke, Gullikson and Davis, At. Data and Nucl. Data Tables, 1993, 54, 2'
F 0.01794 0.01033 3.53920 2.64120 1.51700 1.02430 10.28250 4.29440 0.26150 26.14760 0.277599990368 'International Tables Volume C Table 6.1.1.4 (pp. 500-502)' 'Henke, Gullikson and Davis, At. Data and Nucl. Data Tables, 1993, 54, 2'
H 0.00000 0.00000 0.49300 0.32291 0.14019 0.04081 10.51090 26.12570 3.14236 57.79970 0.0030380000826 'International Tables Volume C Table 6.1.1.4 (pp. 500-502)' 'Henke, Gullikson and Davis, At. Data and Nucl. Data Tables, 1993, 54, 2'
N 0.00653 0.00323 12.21260 3.13220 2.01250 1.16630 0.00570 9.89330 28.99750 0.58260 -11.5290002823 'International Tables Volume C Table 6.1.1.4 (pp. 500-502)' 'Henke, Gullikson and Davis, At. Data and Nucl. Data Tables, 1993, 54, 2'
P 0.10434 0.09671 6.43450 4.17910 1.78000 1.49080 1.90670 27.15700 0.52600 68.16450 1.11489999294 'International Tables Volume C Table 6.1.1.4 (pp. 500-502)' 'Henke, Gullikson and Davis, At. Data and Nucl. Data Tables, 1993, 54, 2'

loop_
_geom_angle_atom_site_label_1
_geom_angle_atom_site_label_2
_geom_angle_atom_site_label_3
_geom_angle
_geom_angle_site_symmetry_1
_geom_angle_site_symmetry_3
_geom_angle_publ_flag
N1 Ru1 P1 91.68(13) . . ?
N2 Ru1 P1 96.49(12) . . ?
N2 Ru1 N1 169.08(18) . . ?
N3 Ru1 P1 89.94(13) . . ?
N3 Ru1 N1 93.3(2) . . ?
N3 Ru1 N2 79.5(2) . . ?
N4 Ru1 P1 174.94(13) . . ?
N4 Ru1 N1 83.57(18) . . ?
N4 Ru1 N2 88.45(17) . . ?
N4 Ru1 N3 92.05(17) . . ?
N5 Ru1 P1 100.60(12) . . ?
N5 Ru1 N1 88.28(18) . . ?
N5 Ru1 N2 97.30(19) . . ?
N5 Ru1 N3 169.29(17) . . ?
N5 Ru1 N4 77.60(16) . . ?
C23 P1 Ru1 117.17(17) . . ?
C30 P1 Ru1 111.90(17) . . ?
C30 P1 C23 101.6(2) . . ?
C37 P1 Ru1 117.60(17) . . ?
C37 P1 C23 101.6(2) . . ?
C37 P1 C30 105.0(3) . . ?
C1 N1 Ru1 171.8(5) . . ?
C3 N2 Ru1 126.5(4) . . ?
C7 N2 Ru1 114.9(4) . . ?
C7 N2 C3 117.8(5) . . ?
C8 N3 Ru1 115.3(4) . . ?
C12 N3 Ru1 126.0(4) . . ?
C12 N3 C8 118.4(5) . . ?
C18 N4 Ru1 114.3(3) . . ?
C22 N4 Ru1 125.3(4) . . ?
C22 N4 C18 119.7(5) . . ?
C13 N5 Ru1 129.0(4) . . ?
C17 N5 Ru1 114.1(4) . . ?
C17 N5 C13 116.9(5) . . ?
C2 C1 N1 178.1(7) . . ?
H2a C2 C1 109.5 . . ?
H2b C2 C1 109.5 . . ?
H2b C2 H2a 109.5 . . ?
H2c C2 C1 109.5 . . ?
H2c C2 H2a 109.5 . . ?
H2c C2 H2b 109.5 . . ?
H3 C3 N2 115(4) . . ?
C4 C3 N2 123.6(7) . . ?
C4 C3 H3 121(4) . . ?
H4 C4 C3 121.1(5) . . ?
C5 C4 C3 117.8(8) . . ?
C5 C4 H4 121.1(5) . . ?
H5 C5 C4 119(5) . . ?
C6 C5 C4 120.0(7) . . ?
C6 C5 H5 121(5) . . ?
H6 C6 C5 120.3(4) . . ?
C7 C6 C5 119.3(7) . . ?
C7 C6 H6 120.3(5) . . ?
C6 C7 N2 121.3(7) . . ?
C8 C7 N2 114.9(5) . . ?
C8 C7 C6 123.7(6) . . ?
C7 C8 N3 114.8(5) . . ?
C9 C8 N3 120.9(7) . . ?
C9 C8 C7 124.3(6) . . ?
H9 C9 C8 119.8(5) . . ?
C10 C9 C8 120.3(7) . . ?
C10 C9 H9 119.8(4) . . ?
H10 C10 C9 120.5(4) . . ?
C11 C10 C9 119.0(7) . . ?
C11 C10 H10 120.5(5) . . ?
H11 C11 C10 129(4) . . ?
C12 C11 C10 119.4(8) . . ?
C12 C11 H11 112(4) . . ?
C11 C12 N3 121.9(7) . . ?
H12 C12 N3 114(4) . . ?
H12 C12 C11 124(4) . . ?
H13 C13 N5 110(4) . . ?
C14 C13 N5 123.8(6) . . ?
C14 C13 H13 126(4) . . ?
H14 C14 C13 120(5) . . ?
C15 C14 C13 118.8(6) . . ?
C15 C14 H14 121(5) . . ?
H15 C15 C14 121(4) . . ?
C16 C15 C14 119.2(6) . . ?
C16 C15 H15 119(4) . . ?
H16 C16 C15 120(4) . . ?
C17 C16 C15 119.8(6) . . ?
C17 C16 H16 120(4) . . ?
C16 C17 N5 121.5(5) . . ?
C18 C17 N5 116.1(5) . . ?
C18 C17 C16 122.3(5) . . ?
C17 C18 N4 115.0(4) . . ?
C19 C18 N4 120.9(5) . . ?
C19 C18 C17 124.0(5) . . ?
H19 C19 C18 120.6(4) . . ?
C20 C19 C18 118.9(6) . . ?
C20 C19 H19 120.6(4) . . ?
H20 C20 C19 119.9(4) . . ?
C21 C20 C19 120.2(6) . . ?
C21 C20 H20 119.9(4) . . ?
H21 C21 C20 125(4) . . ?
C22 C21 C20 118.6(6) . . ?
C22 C21 H21 116(4) . . ?
C21 C22 N4 121.7(6) . . ?
H22 C22 N4 119.2(3) . . ?
H22 C22 C21 119.2(4) . . ?
C24 C23 P1 121.7(4) . . ?
C29 C23 P1 120.8(4) . . ?
C29 C23 C24 117.4(5) . . ?
H24 C24 C23 123(4) . . ?
C25 C24 C23 120.9(5) . . ?
C25 C24 H24 116(4) . . ?
H25 C25 C24 119(5) . . ?
C26 C25 C24 121.9(6) . . ?
C26 C25 H25 119(5) . . ?
C27 C26 C25 121.6(6) . . ?
C28 C26 C25 117.6(6) . . ?
C28 C26 C27 120.8(6) . . ?
H27a C27 C26 109.5 . . ?
H27b C27 C26 109.5 . . ?
H27b C27 H27a 109.5 . . ?
H27c C27 C26 109.5 . . ?
H27c C27 H27a 109.5 . . ?
H27c C27 H27b 109.5 . . ?
H28 C28 C26 123(5) . . ?
C29 C28 C26 120.9(6) . . ?
C29 C28 H28 116(5) . . ?
C28 C29 C23 121.2(6) . . ?
H29 C29 C23 118(6) . . ?
H29 C29 C28 121(6) . . ?
C31 C30 P1 120.3(4) . . ?
C36 C30 P1 122.4(5) . . ?
C36 C30 C31 117.3(6) . . ?
H31 C31 C30 118(4) . . ?
C32 C31 C30 121.0(6) . . ?
C32 C31 H31 120(4) . . ?
H32 C32 C31 114(5) . . ?
C33 C32 C31 121.5(7) . . ?
C33 C32 H32 124(5) . . ?
C34 C33 C32 120.6(8) . . ?
C35 C33 C32 117.0(7) . . ?
C35 C33 C34 122.3(7) . . ?
H34a C34 C33 109.5 . . ?
H34b C34 C33 109.5 . . ?
H34b C34 H34a 109.5 . . ?
H34c C34 C33 109.5 . . ?
H34c C34 H34a 109.5 . . ?
H34c C34 H34b 109.5 . . ?
H35 C35 C33 121(5) . . ?
C36 C35 C33 121.9(6) . . ?
C36 C35 H35 117(6) . . ?
C35 C36 C30 121.1(7) . . ?
H36 C36 C30 115(4) . . ?
H36 C36 C35 124(4) . . ?
C38 C37 P1 124.4(5) . . ?
C43 C37 P1 117.5(4) . . ?
C43 C37 C38 117.9(5) . . ?
H38 C38 C37 120.1(4) . . ?
C39 C38 C37 119.8(6) . . ?
C39 C38 H38 120.1(4) . . ?
H39 C39 C38 117(4) . . ?
C40 C39 C38 122.1(6) . . ?
C40 C39 H39 121(4) . . ?
C41 C40 C39 121.4(6) . . ?
C42 C40 C39 118.7(6) . . ?
C42 C40 C41 119.9(7) . . ?
H41a C41 C40 109.5 . . ?
H41b C41 C40 109.5 . . ?
H41b C41 H41a 109.5 . . ?
H41c C41 C40 109.5 . . ?
H41c C41 H41a 109.5 . . ?
H41c C41 H41b 109.5 . . ?
H42 C42 C40 120.2(4) . . ?
C43 C42 C40 119.5(7) . . ?
C43 C42 H42 120.2(4) . . ?
C42 C43 C37 121.9(6) . . ?
H43 C43 C37 123(4) . . ?
H43 C43 C42 115(4) . . ?
F8 P2 F7 93.2(8) . . ?
F9 P2 F7 171.9(5) . . ?
F9 P2 F8 94.7(8) . . ?
F10 P2 F7 92.6(4) . . ?
F10 P2 F8 87.6(8) . . ?
F10 P2 F9 89.2(4) . . ?
F11 P2 F7 88.6(6) . . ?
F11 P2 F8 164.5(8) . . ?
F11 P2 F9 84.1(5) . . ?
F11 P2 F10 77.0(6) . . ?
F12 P2 F7 88.7(4) . . ?
F12 P2 F8 101.3(9) . . ?
F12 P2 F9 88.2(4) . . ?
F12 P2 F10 170.9(7) . . ?
F12 P2 F11 94.1(8) . . ?
F2 P3 F1 90.9(4) . . ?
F3 P3 F1 91.0(4) . . ?
F3 P3 F2 92.3(3) . . ?
F4 P3 F1 177.2(4) . . ?
F4 P3 F2 91.0(3) . . ?
F4 P3 F3 91.0(4) . . ?
F5 P3 F1 88.6(4) . . ?
F5 P3 F2 178.5(3) . . ?
F5 P3 F3 89.2(3) . . ?
F5 P3 F4 89.5(3) . . ?
F6 P3 F1 88.6(4) . . ?
F6 P3 F2 88.2(3) . . ?
F6 P3 F3 179.4(4) . . ?
F6 P3 F4 89.4(4) . . ?
F6 P3 F5 90.4(3) . . ?

loop_
_geom_bond_atom_site_label_1
_geom_bond_atom_site_label_2
_geom_bond_distance
_geom_bond_site_symmetry_2
_geom_bond_publ_flag
Ru1 P1 2.3465(13) . ?
Ru1 N1 2.037(5) . ?
Ru1 N2 2.058(5) . ?
Ru1 N3 2.053(5) . ?
Ru1 N4 2.119(4) . ?
Ru1 N5 2.107(5) . ?
P1 C23 1.834(5) . ?
P1 C30 1.827(6) . ?
P1 C37 1.837(5) . ?
N1 C1 1.122(8) . ?
N2 C3 1.333(8) . ?
N2 C7 1.365(8) . ?
N3 C8 1.366(8) . ?
N3 C12 1.337(9) . ?
N4 C18 1.352(7) . ?
N4 C22 1.331(7) . ?
N5 C13 1.346(7) . ?
N5 C17 1.366(7) . ?
C1 C2 1.451(9) . ?
C2 H2a 0.9700 . ?
C2 H2b 0.9700 . ?
C2 H2c 0.9700 . ?
C3 H3 0.91(6) . ?
C3 C4 1.384(9) . ?
C4 H4 0.9400 . ?
C4 C5 1.382(12) . ?
C5 H5 1.03(9) . ?
C5 C6 1.364(13) . ?
C6 H6 0.9400 . ?
C6 C7 1.390(10) . ?
C7 C8 1.480(10) . ?
C8 C9 1.385(9) . ?
C9 H9 0.9400 . ?
C9 C10 1.367(12) . ?
C10 H10 0.9400 . ?
C10 C11 1.365(12) . ?
C11 H11 0.88(6) . ?
C11 C12 1.398(10) . ?
C12 H12 0.98(6) . ?
C13 H13 1.00(7) . ?
C13 C14 1.381(8) . ?
C14 H14 0.98(9) . ?
C14 C15 1.367(10) . ?
C15 H15 0.95(7) . ?
C15 C16 1.372(10) . ?
C16 H16 1.02(7) . ?
C16 C17 1.394(8) . ?
C17 C18 1.474(8) . ?
C18 C19 1.374(7) . ?
C19 H19 0.9400 . ?
C19 C20 1.389(9) . ?
C20 H20 0.9400 . ?
C20 C21 1.351(10) . ?
C21 H21 0.96(7) . ?
C21 C22 1.394(8) . ?
C22 H22 0.9400 . ?
C23 C24 1.379(7) . ?
C23 C29 1.379(8) . ?
C24 H24 0.90(6) . ?
C24 C25 1.385(8) . ?
C25 H25 0.86(8) . ?
C25 C26 1.352(9) . ?
C26 C27 1.515(9) . ?
C26 C28 1.391(9) . ?
C27 H27a 0.9700 . ?
C27 H27b 0.9700 . ?
C27 H27c 0.9700 . ?
C28 H28 0.86(7) . ?
C28 C29 1.379(8) . ?
C29 H29 0.77(8) . ?
C30 C31 1.383(8) . ?
C30 C36 1.400(7) . ?
C31 H31 0.86(6) . ?
C31 C32 1.388(9) . ?
C32 H32 0.92(8) . ?
C32 C33 1.387(9) . ?
C33 C34 1.512(10) . ?
C33 C35 1.384(11) . ?
C34 H34a 0.9700 . ?
C34 H34b 0.9700 . ?
C34 H34c 0.9700 . ?
C35 H35 0.74(7) . ?
C35 C36 1.371(10) . ?
C36 H36 0.89(6) . ?
C37 C38 1.392(7) . ?
C37 C43 1.387(9) . ?
C38 H38 0.9400 . ?
C38 C39 1.388(8) . ?
C39 H39 0.86(6) . ?
C39 C40 1.363(10) . ?
C40 C41 1.524(9) . ?
C40 C42 1.396(9) . ?
C41 H41a 0.9700 . ?
C41 H41b 0.9700 . ?
C41 H41c 0.9700 . ?
C42 H42 0.9400 . ?
C42 C43 1.382(8) . ?
C43 H43 0.87(7) . ?
P2 F7 1.552(6) . ?
P2 F8 1.407(8) . ?
P2 F9 1.569(6) . ?
P2 F10 1.556(7) . ?
P2 F11 1.575(10) . ?
P2 F12 1.468(6) . ?
P3 F1 1.577(6) . ?
P3 F2 1.586(5) . ?
P3 F3 1.579(6) . ?
P3 F4 1.579(6) . ?
P3 F5 1.591(5) . ?
P3 F6 1.596(6) . ?
